data_7716868
loop_
_publ_author_name
'O'Callaghan, Charley'
'Greenacre, Victoria K.'
'King, Rhys P.'
'Grigg, Julian'
'Herniman, Julie M.'
'McRobbie, Graeme'
'Reid, Gillian'

_publ_section_title
;
 Synthesis and properties of metal trifluoride complexes with
 amide-functionalised tacn macrocycles and radiofluorination of
 [GaF<sub>3</sub>(L1)] by <sup>18</sup>F/<sup>19</sup>F isotopic exchange.
;
_journal_issue 35
_journal_name_full 'Dalton transactions (Cambridge, England : 2003)'
_journal_page_first 14897
_journal_page_last 14909
_journal_paper_doi 10.1039/d4dt02074j
_journal_volume 53
_journal_year 2024
_chemical_formula_moiety 'C30 H36 F3 Ga N6 O3, 1.5(C H4 O), 0.5(H2 O)'
_chemical_formula_sum 'C31.5 H43 F3 Ga N6 O5'
_chemical_formula_weight 712.448
_space_group_crystal_system monoclinic
_space_group_IT_number 14
_space_group_name_Hall '-P 2yn'
_space_group_name_H-M_alt 'P 1 21/n 1'
_symmetry_Int_Tables_number 14
_atom_sites_solution_primary dual
_audit_creation_date 2024-01-25
_audit_creation_method
;
Olex2 1.3
(compiled 2020.11.12 svn.r5f609507 for OlexSys, GUI svn.r6408)
;
_audit_update_record
;
2024-05-16 deposited with the CCDC.	2024-08-21 downloaded from the CCDC.
;
_cell_angle_alpha 90
_cell_angle_beta 115.495(4)
_cell_angle_gamma 90
_cell_formula_units_Z 4
_cell_length_a 17.0116(5)
_cell_length_b 12.0324(3)
_cell_length_c 17.3324(6)
_cell_measurement_reflns_used 11603
_cell_measurement_temperature 100(2)
_cell_measurement_theta_max 30.7500
_cell_measurement_theta_min 3.6160
_cell_volume 3202.3(2)
_computing_cell_refinement 'CrysAlisPro 1.171.41.116a (Rigaku OD, 2021)'
_computing_data_collection 'CrysAlisPro 1.171.41.116a (Rigaku OD, 2021)'
_computing_data_reduction 'CrysAlisPro 1.171.41.116a (Rigaku OD, 2021)'
_computing_molecular_graphics 'Olex2 1.3 (Dolomanov et al., 2009)'
_computing_publication_material 'Olex2 1.3 (Dolomanov et al., 2009)'
_computing_structure_refinement 'olex2.refine 1.5 (Bourhis et al., 2015)'
_computing_structure_solution 'SHELXT 2018/2 (Sheldrick, 2018)'
_diffrn_ambient_environment N~2~
_diffrn_ambient_temperature 100(2)
_diffrn_detector 'hybrid pixel array detector'
_diffrn_detector_area_resol_mean 10
_diffrn_detector_dtime 0.000
_diffrn_detector_type 'Rigaku, HyPix 6000HE'
_diffrn_measured_fraction_theta_full 0.9959
_diffrn_measured_fraction_theta_max 0.9950
_diffrn_measurement_details
;
List of Runs (angles in degrees, time in seconds):

  # Type    Start    End  Width  t~exp~   \w     \q     \k     \f   Frames
#--------------------------------------------------------------------------
  1  \w    -47.00  41.00   0.50   16.00    --  -18.50  68.00 -48.00  176
  2  \w     -7.00  41.00   0.50   16.00    --   21.15  68.00 -48.00   96
  3  \w    -35.00  48.00   0.50   16.00    --   21.15 -68.00 178.00  166
  4  \w     32.00  59.00   0.50   16.00    --  -18.50  19.00 -60.00   54
  5  \w     23.00  63.00   0.50   16.00    --  -18.50  19.00-180.00   80
  6  \w    -56.00  -2.00   0.50   16.00    --  -18.50 -57.00-180.00  108
  7  \w    -64.00 -38.00   0.50   16.00    --   21.15 -19.00 -90.00   52
  8  \w      0.00  64.00   0.50   16.00    --   21.15 -99.00 120.00  128
  9  \w      9.00  64.00   0.50   16.00    --   21.15 -99.00  90.00  110
;
_diffrn_measurement_device 'four-circle diffractometer'
_diffrn_measurement_device_details 'Rigaku, UG2 \k goniometer'
_diffrn_measurement_device_type
'Rigaku FRE+ diffractometer with Arc)Sec VHF Varimax confocal mirrors, a UG2 goniometer and HyPix 6000HE detector'
_diffrn_measurement_method 'profile data from \w-scans'
_diffrn_measurement_specimen_support 'MiTeGen MicroLoop'
_diffrn_orient_matrix_type 'CrysAlisPro convention (1999,Acta A55,543-557)'
_diffrn_orient_matrix_UB_11 0.0343727000
_diffrn_orient_matrix_UB_12 -0.0192391000
_diffrn_orient_matrix_UB_13 -0.0093345000
_diffrn_orient_matrix_UB_21 0.0101161000
_diffrn_orient_matrix_UB_22 -0.0415846000
_diffrn_orient_matrix_UB_23 0.0318648000
_diffrn_orient_matrix_UB_31 -0.0291632000
_diffrn_orient_matrix_UB_32 -0.0371097000
_diffrn_orient_matrix_UB_33 -0.0308507000
_diffrn_radiation_collimation 0.2
_diffrn_radiation_monochromator 'Confocal mirrors, Arc)Sec VHF Varimax'
_diffrn_radiation_probe x-ray
_diffrn_radiation_type 'Mo K\a'
_diffrn_radiation_wavelength 0.71073
_diffrn_radiation_xray_symbol K-L~3~
_diffrn_reflns_av_R_equivalents 0.0389
_diffrn_reflns_av_unetI/netI 0.0417
_diffrn_reflns_Laue_measured_fraction_full 0.9959
_diffrn_reflns_Laue_measured_fraction_max 0.9950
_diffrn_reflns_limit_h_max 21
_diffrn_reflns_limit_h_min -22
_diffrn_reflns_limit_k_max 13
_diffrn_reflns_limit_k_min -16
_diffrn_reflns_limit_l_max 21
_diffrn_reflns_limit_l_min -23
_diffrn_reflns_number 31373
_diffrn_reflns_point_group_measured_fraction_full 0.9959
_diffrn_reflns_point_group_measured_fraction_max 0.9950
_diffrn_reflns_theta_full 25.2417
_diffrn_reflns_theta_max 28.70
_diffrn_reflns_theta_min 3.62
_diffrn_source 'Rotating Anode'
_diffrn_source_current 55.0
_diffrn_source_power 2.475
_diffrn_source_target Mo
_diffrn_source_type 'Rigaku FRE+'
_diffrn_source_voltage 45.0
_exptl_absorpt_coefficient_mu 0.927
_exptl_absorpt_correction_T_max 1.00000
_exptl_absorpt_correction_T_min 0.61482
_exptl_absorpt_correction_type multi-scan
_exptl_absorpt_process_details
;
CrysAlisPro 1.171.41.116a (Rigaku Oxford Diffraction, 2021)
Empirical absorption correction using spherical harmonics,
implemented in SCALE3 ABSPACK scaling algorithm.
;
_exptl_crystal_colour colourless
_exptl_crystal_colour_primary colourless
_exptl_crystal_density_diffrn 1.478
_exptl_crystal_description block
_exptl_crystal_F_000 1490.224
_exptl_crystal_recrystallization_method 'Re-crystallisation from solvent'
_exptl_crystal_size_max 0.2
_exptl_crystal_size_mid 0.12
_exptl_crystal_size_min 0.05
_refine_diff_density_max 0.9148
_refine_diff_density_min -1.1348
_refine_diff_density_rms 0.1106
_refine_ls_d_res_high 0.7400
_refine_ls_d_res_low 5.6338
_refine_ls_goodness_of_fit_ref 1.0622
_refine_ls_hydrogen_treatment mixed
_refine_ls_matrix_type full
_refine_ls_number_constraints 102
_refine_ls_number_parameters 593
_refine_ls_number_reflns 8240
_refine_ls_number_restraints 92
_refine_ls_restrained_S_all 1.0559
_refine_ls_R_factor_all 0.0855
_refine_ls_R_factor_gt 0.0527
_refine_ls_shift/su_max -0.0031
_refine_ls_shift/su_mean 0.0000
_refine_ls_structure_factor_coef Fsqd
_refine_ls_weighting_details 'w=1/[\s^2^(Fo^2^)+(0.0666P)^2^+2.8628P] where P=(Fo^2^+2Fc^2^)/3'
_refine_ls_weighting_scheme calc
_refine_ls_wR_factor_gt 0.1271
_refine_ls_wR_factor_ref 0.1468
_reflns_Friedel_coverage 0.0
_reflns_limit_h_max 12
_reflns_limit_h_min -22
_reflns_limit_k_max 16
_reflns_limit_k_min 0
_reflns_limit_l_max 23
_reflns_limit_l_min -11
_reflns_number_gt 5777
_reflns_number_total 8240
_reflns_threshold_expression I>=2u(I)
_cod_data_source_file d4dt02074j2.cif
_cod_data_source_block 2021_DPT_CBG_Ga(L)_vg1a
_cod_depositor_comments 'Adding full bibliography for 7716867--7716872.cif.'
_cod_database_code 7716868
_chemical_oxdiff_formula C30H34F3GaN6O3
_reflns_odcompleteness_completeness 99.45
_reflns_odcompleteness_iscentric 1
_reflns_odcompleteness_theta 28.64
_olex2_refinement_description
;
1. Fixed Uiso
 At 1.2 times of:
  All C(H) groups, All C(H,H) groups, All N(H) groups
 At 1.5 times of:
  All C(H,H,H) groups, All O(H) groups, All O(H,H) groups
2. Restrained distances
 N7-H7
 0.9 with sigma of 0.02
 N6-H6
 1 with sigma of 0.02
 N4-H4
 1 with sigma of 0.02
 O5-C41 \\sim O5A-C7A
 with sigma of 0.02
 C37-C38 \\sim C39-C40 \\sim C43-C42
 with sigma of 0.02
3. Uiso/Uaniso restraints and constraints
O5 \\sim C41 \\sim H \\sim Ha \\sim Hb \\sim Hc: within 2A with sigma of 0.04
and sigma for terminal atoms of 0.08 within 2A
Uanis(C33) = Uanis(C36)
4. Rigid body (RIGU) restrains
 C31, C35, C36
 with sigma for 1-2 distances of 0.004 and sigma for 1-3 distances of 0.004
 N6, C37, C38, C39, C40, C42, C43
 with sigma for 1-2 distances of 0.001 and sigma for 1-3 distances of 0.001
 C16, N5, C17
 with sigma for 1-2 distances of 0.004 and sigma for 1-3 distances of 0.004
5. Others
 Sof(O5A)=Sof(Hj)=Sof(C7A)=Sof(Hk)=Sof(Hl)=Sof(Hm)=1-FVAR(1)
 Sof(O5)=Sof(H)=Sof(C41)=Sof(Ha)=Sof(Hb)=Sof(Hc)=FVAR(1)
 Fixed Sof: O2(0.5) N5(0.5) H5(0.5) C17(0.5) C18(0.5) H18(0.5) C19(0.5)
 H19(0.5) C20(0.5) H20(0.5) C21(0.5) H21(0.5) C22(0.5) H22(0.5) C25(0.5)
 C26(0.5) H26(0.5) C27(0.5) H27(0.5) C28(0.5) H28(0.5) C29(0.5) H29(0.5)
 C30(0.5) H30(0.5) O4(0.5) N7(0.5) C31(0.5) C32(0.5) H32(0.5) C33(0.5) H33(0.5)
 C34(0.5) H34(0.5) C35(0.5) H35(0.5) C36(0.5) H36(0.5) C37(0.5) C38(0.5)
 H38(0.5) C39(0.5) H39(0.5) C40(0.5) H40(0.5) C42(0.5) H42(0.5) C43(0.5)
 H43(0.5) H7(0.5) O5B(0.5) Hd(0.5) He(0.5) O6(0.5) Hf(0.5) C44(0.5) Hg(0.5)
 Hh(0.5) Hi(0.5)
6.a Free rotating group:
 O5B(Hd,He)
6.b Secondary CH2 refined with riding coordinates:
 C1(H1a,H1b), C2(H2a,H2b), C3(H3a,H3b), C4(H4a,H4b), C5(H5a,H5b), C6(H6a,H6b),
 C7(H7a,H7b), C15(H15a,H15b), C23(H23a,H23b)
6.c Aromatic/amide H refined with riding coordinates:
 C10(H10), C11(H11), C12(H12), C13(H13), C14(H14), N5(H5), C18(H18), C19(H19),
 C20(H20), C21(H21), C22(H22), C26(H26), C27(H27), C28(H28), C29(H29), C30(H30),
  C32(H32), C33(H33), C34(H34), C35(H35), C36(H36), C38(H38), C39(H39),
 C40(H40), C42(H42), C43(H43)
6.d Idealised Me refined as rotating group:
 C41(Ha,Hb,Hc), C44(Hg,Hh,Hi), C7A(Hk,Hl,Hm)
6.e Idealised tetrahedral OH refined as rotating group:
 O5(H), O6(Hf), O5A(Hj)
;
_olex2_submission_special_instructions 'No special instructions were received'
_oxdiff_diffrn_reflns_filtered 1722
_oxdiff_exptl_absorpt_empirical_details
;
Empirical correction (ABSPACK) includes:
- Absorption correction using spherical harmonics
- Frame scaling
;
_oxdiff_exptl_absorpt_empirical_full_max 1.535
_oxdiff_exptl_absorpt_empirical_full_min 0.636

loop_
_space_group_symop_id
_space_group_symop_operation_xyz
1 x,y,z
2 -x+1/2,y+1/2,-z+1/2
3 -x,-y,-z
4 x-1/2,-y-1/2,z-1/2

loop_
_atom_site_label
_atom_site_type_symbol
_atom_site_fract_x
_atom_site_fract_y
_atom_site_fract_z
_atom_site_U_iso_or_equiv
_atom_site_adp_type
_atom_site_occupancy
_atom_site_refinement_flags_posn
_atom_site_refinement_flags_adp
_atom_site_refinement_flags_occupancy
_atom_site_disorder_group
Ga1 Ga 0.291743(19) 0.72823(3) 0.78934(2) 0.03730(11) Uani 1.000000 . . . .
F1 F 0.26483(11) 0.83579(14) 0.70734(11) 0.0440(4) Uani 1.000000 . . . .
F2 F 0.25129(11) 0.80450(13) 0.85763(11) 0.0415(4) Uani 1.000000 . . . .
F3 F 0.19261(10) 0.64363(15) 0.73255(12) 0.0450(4) Uani 1.000000 . . . .
O1 O 0.56583(14) 0.94919(17) 0.94025(16) 0.0537(6) Uani 1.000000 . . . .
O3 O 0.38009(13) 0.44469(17) 1.02136(16) 0.0504(6) Uani 1.000000 . . . .
N1 N 0.41936(15) 0.80096(19) 0.85564(17) 0.0409(6) Uani 1.000000 . . . .
N2 N 0.35613(15) 0.6308(2) 0.72857(19) 0.0457(7) Uani 1.000000 . . . .
N3 N 0.34748(15) 0.60214(19) 0.88709(18) 0.0419(6) Uani 1.000000 . . . .
N4 N 0.47759(15) 1.0891(2) 0.86076(18) 0.0408(6) Uani 1.000000 D . . .
N6 N 0.23671(18) 0.4355(3) 0.9907(2) 0.0658(9) Uani 1.000000 D U . .
C1 C 0.45491(19) 0.7925(2) 0.7912(2) 0.0467(8) Uani 1.000000 . . . .
H1a H 0.42297(19) 0.8442(2) 0.7435(2) 0.0560(10) Uiso 1.000000 R . . .
H1b H 0.51695(19) 0.8149(2) 0.8177(2) 0.0560(10) Uiso 1.000000 R . . .
C2 C 0.44707(19) 0.6748(3) 0.7565(3) 0.0529(10) Uani 1.000000 . . . .
H2a H 0.48872(19) 0.6257(3) 0.8014(3) 0.0635(11) Uiso 1.000000 R . . .
H2b H 0.46216(19) 0.6744(3) 0.7074(3) 0.0635(11) Uiso 1.000000 R . . .
C3 C 0.35545(19) 0.5159(2) 0.7607(2) 0.0499(9) Uani 1.000000 . . . .
H3a H 0.39190(19) 0.4671(2) 0.7434(2) 0.0599(11) Uiso 1.000000 R . . .
H3b H 0.29520(19) 0.4866(2) 0.7343(2) 0.0599(11) Uiso 1.000000 R . . .
C4 C 0.38938(18) 0.5132(2) 0.8568(2) 0.0463(8) Uani 1.000000 . . . .
H4a H 0.37719(18) 0.4396(2) 0.8747(2) 0.0556(10) Uiso 1.000000 R . . .
H4b H 0.45327(18) 0.5242(2) 0.8834(2) 0.0556(10) Uiso 1.000000 R . . .
C5 C 0.41153(19) 0.6663(2) 0.9611(2) 0.0468(8) Uani 1.000000 . . . .
H5a H 0.44727(19) 0.6142(2) 1.0070(2) 0.0561(10) Uiso 1.000000 R . . .
H5b H 0.37991(19) 0.7156(2) 0.9839(2) 0.0561(10) Uiso 1.000000 R . . .
C6 C 0.47071(19) 0.7359(2) 0.9350(2) 0.0474(8) Uani 1.000000 . . . .
H6a H 0.51204(19) 0.6866(2) 0.9251(2) 0.0569(10) Uiso 1.000000 R . . .
H6b H 0.50493(19) 0.7876(2) 0.9819(2) 0.0569(10) Uiso 1.000000 R . . .
C7 C 0.40991(18) 0.9195(2) 0.8746(2) 0.0402(7) Uani 1.000000 . . . .
H7a H 0.36157(18) 0.9532(2) 0.8245(2) 0.0482(8) Uiso 1.000000 R . . .
H7b H 0.39456(18) 0.9233(2) 0.9235(2) 0.0482(8) Uiso 1.000000 R . . .
C8 C 0.49327(19) 0.9868(2) 0.8959(2) 0.0412(7) Uani 1.000000 . . . .
C9 C 0.53826(18) 1.1689(2) 0.8593(2) 0.0386(6) Uani 1.000000 . . . .
C10 C 0.50370(18) 1.2644(2) 0.8113(2) 0.0404(7) Uani 1.000000 . . . .
H10 H 0.44237(18) 1.2744(2) 0.7832(2) 0.0485(8) Uiso 1.000000 R . . .
C11 C 0.5584(2) 1.3448(3) 0.8043(2) 0.0441(7) Uani 1.000000 . . . .
H11 H 0.5344(2) 1.4098(3) 0.7715(2) 0.0529(9) Uiso 1.000000 R . . .
C12 C 0.6476(2) 1.3311(3) 0.8447(2) 0.0472(8) Uani 1.000000 . . . .
H12 H 0.6851(2) 1.3866(3) 0.8401(2) 0.0566(9) Uiso 1.000000 R . . .
C13 C 0.6814(2) 1.2366(4) 0.8914(3) 0.0641(11) Uani 1.000000 . . . .
H13 H 0.7428(2) 1.2269(4) 0.9188(3) 0.0769(13) Uiso 1.000000 R . . .
C14 C 0.6281(2) 1.1547(3) 0.8998(3) 0.0593(10) Uani 1.000000 . . . .
H14 H 0.6526(2) 1.0899(3) 0.9327(3) 0.0712(12) Uiso 1.000000 R . . .
C15 C 0.3045(2) 0.6376(3) 0.6339(2) 0.0518(9) Uani 1.000000 . . . .
H15a H 0.2452(2) 0.6088(3) 0.6189(2) 0.0621(10) Uiso 1.000000 R . . .
H15b H 0.2988(2) 0.7168(3) 0.6166(2) 0.0621(10) Uiso 1.000000 R . . .
C16 C 0.3432(3) 0.5740(3) 0.5828(3) 0.0576(9) Uani 1.000000 . U . .
C23 C 0.27678(18) 0.5560(3) 0.9055(2) 0.0443(7) Uani 1.000000 . . . .
H23a H 0.24657(18) 0.6185(3) 0.9186(2) 0.0532(9) Uiso 1.000000 R . . .
H23b H 0.23400(18) 0.5193(3) 0.8532(2) 0.0532(9) Uiso 1.000000 R . . .
C24 C 0.30488(18) 0.4733(3) 0.9786(2) 0.0443(7) Uani 1.000000 . . . .
H4 H 0.4177(13) 1.112(3) 0.830(2) 0.050(9) Uiso 1.000000 D . . .
H6 H 0.1841(19) 0.474(3) 0.955(2) 0.083(14) Uiso 1.000000 D . . .
O2 O 0.4012(3) 0.5321(4) 0.6004(3) 0.0392(9) Uani 0.500000 . . P 1
N5 N 0.2766(3) 0.5791(4) 0.4857(4) 0.0465(12) Uani 0.500000 . U P 1
H5 H 0.2256(3) 0.6101(4) 0.4729(4) 0.0558(15) Uiso 0.500000 R . P 1
C17 C 0.2928(4) 0.5371(5) 0.4170(4) 0.0446(14) Uani 0.500000 . U P 1
C18 C 0.2218(4) 0.5172(6) 0.3387(4) 0.0529(17) Uani 0.500000 . . P 1
H18 H 0.1643(4) 0.5300(6) 0.3325(4) 0.063(2) Uiso 0.500000 R . P 1
C19 C 0.2353(5) 0.4788(6) 0.2698(5) 0.0573(18) Uani 0.500000 . . P 1
H19 H 0.1867(5) 0.4653(6) 0.2167(5) 0.069(2) Uiso 0.500000 R . P 1
C20 C 0.3172(5) 0.4603(7) 0.2775(5) 0.0588(18) Uani 0.500000 . . P 1
H20 H 0.3257(5) 0.4320(7) 0.2305(5) 0.071(2) Uiso 0.500000 R . P 1
C21 C 0.3878(5) 0.4828(7) 0.3538(5) 0.0601(19) Uani 0.500000 . . P 1
H21 H 0.4451(5) 0.4728(7) 0.3585(5) 0.072(2) Uiso 0.500000 R . P 1
C22 C 0.3759(4) 0.5205(6) 0.4248(5) 0.0539(17) Uani 0.500000 . . P 1
H22 H 0.4248(4) 0.5343(6) 0.4776(5) 0.065(2) Uiso 0.500000 R . P 1
C25 C 0.2382(4) 0.3303(6) 1.0498(4) 0.0395(14) Uani 0.500000 . . P 1
C26 C 0.1751(7) 0.3294(11) 1.0819(7) 0.085(4) Uani 0.500000 . . P 1
H26 H 0.1340(7) 0.3882(11) 1.0678(7) 0.101(4) Uiso 0.500000 R . P 1
C27 C 0.1722(8) 0.2429(8) 1.1343(7) 0.071(3) Uani 0.500000 . . P 1
H27 H 0.1245(8) 0.2371(8) 1.1488(7) 0.085(3) Uiso 0.500000 R . P 1
C28 C 0.2366(6) 0.1682(6) 1.1639(5) 0.063(2) Uani 0.500000 . . P 1
H28 H 0.2379(6) 0.1145(6) 1.2046(5) 0.076(2) Uiso 0.500000 R . P 1
C29 C 0.3000(4) 0.1688(5) 1.1362(4) 0.0437(14) Uani 0.500000 . . P 1
H29 H 0.3443(4) 0.1137(5) 1.1564(4) 0.0524(17) Uiso 0.500000 R . P 1
C30 C 0.3014(4) 0.2489(5) 1.0788(4) 0.0347(12) Uani 0.500000 . . P 1
H30 H 0.3459(4) 0.2473(5) 1.0595(4) 0.0416(14) Uiso 0.500000 R . P 1
O4 O 0.4046(3) 0.6193(4) 0.5738(3) 0.0435(10) Uani 0.500000 . . P 2
N7 N 0.3391(3) 0.4568(4) 0.5795(3) 0.0348(10) Uani 0.500000 D . P 2
C31 C 0.3728(3) 0.3909(5) 0.5329(4) 0.0386(13) Uani 0.500000 . U P 2
C32 C 0.3862(4) 0.4346(6) 0.4651(5) 0.0483(16) Uani 0.500000 . . P 2
H32 H 0.3773(4) 0.5116(6) 0.4521(5) 0.0580(19) Uiso 0.500000 R . P 2
C33 C 0.4126(4) 0.3651(6) 0.4163(4) 0.0459(11) Uani 0.500000 . . P 2
H33 H 0.4215(4) 0.3931(6) 0.3694(4) 0.0551(13) Uiso 0.500000 R . P 2
C34 C 0.4261(13) 0.2476(18) 0.4399(12) 0.083(5) Uani 0.500000 . . P 2
H34 H 0.4439(13) 0.1982(18) 0.4077(12) 0.100(6) Uiso 0.500000 R . P 2
C35 C 0.4141(4) 0.2097(6) 0.5041(5) 0.0499(16) Uani 0.500000 . U P 2
H35 H 0.4228(4) 0.1329(6) 0.5179(5) 0.060(2) Uiso 0.500000 R . P 2
C36 C 0.3890(4) 0.2788(6) 0.5522(5) 0.0459(11) Uani 0.500000 . U P 2
H36 H 0.3825(4) 0.2493(6) 0.6000(5) 0.0551(13) Uiso 0.500000 R . P 2
C37 C 0.2384(4) 0.3940(6) 1.0569(4) 0.0409(12) Uani 0.500000 D U P 2
C38 C 0.3116(4) 0.3554(7) 1.1211(5) 0.0592(18) Uani 0.500000 D U P 2
H38 H 0.3663(4) 0.3672(7) 1.1200(5) 0.071(2) Uiso 0.500000 R . P 2
C39 C 0.3072(5) 0.2986(7) 1.1888(5) 0.0615(19) Uani 0.500000 D U P 2
H39 H 0.3586(5) 0.2712(7) 1.2343(5) 0.074(2) Uiso 0.500000 R . P 2
C40 C 0.2261(5) 0.2824(6) 1.1888(5) 0.0521(15) Uani 0.500000 D U P 2
H40 H 0.2229(5) 0.2505(6) 1.2375(5) 0.0625(18) Uiso 0.500000 R . P 2
C42 C 0.1568(5) 0.3655(8) 1.0541(6) 0.055(2) Uani 0.500000 D U P 2
H42 H 0.1046(5) 0.3842(8) 1.0056(6) 0.066(2) Uiso 0.500000 R . P 2
C43 C 0.1531(6) 0.3109(10) 1.1215(6) 0.070(2) Uani 0.500000 D U P 2
H43 H 0.0982(6) 0.2932(10) 1.1204(6) 0.084(3) Uiso 0.500000 R . P 2
H7 H 0.306(3) 0.429(5) 0.604(4) 0.037(17) Uiso 0.500000 D . P 2
O5 O 0.0818(3) 0.5792(5) 0.8851(6) 0.115(4) Uani 0.541(8) D U P 1
H H 0.1134(6) 0.526(5) 0.884(9) 0.173(5) Uiso 0.541(8) GR . P 1
C41 C -0.0052(6) 0.5478(9) 0.8442(8) 0.073(3) Uani 0.541(8) D U P 1
Ha H -0.0365(11) 0.598(3) 0.796(3) 0.110(5) Uiso 0.541(8) GR . P 1
Hb H -0.0092(7) 0.472(2) 0.822(4) 0.110(5) Uiso 0.541(8) GR . P 1
Hc H -0.0312(13) 0.551(5) 0.8848(14) 0.110(5) Uiso 0.541(8) GR . P 1
O5B O 0.1309(3) 0.7917(4) 0.9077(3) 0.0450(10) Uani 0.500000 . . P 1
Hd H 0.105(4) 0.856(3) 0.902(5) 0.0675(15) Uiso 0.500000 G . P 1
He H 0.169(4) 0.802(5) 0.888(5) 0.0675(15) Uiso 0.500000 G . P 1
O6 O 0.4737(5) 0.2144(5) 0.3829(5) 0.088(2) Uani 0.500000 . . P 1
Hf H 0.501(6) 0.154(5) 0.397(7) 0.133(3) Uiso 0.500000 GR . P 1
C44 C 0.4144(13) 0.2185(17) 0.4153(12) 0.108(7) Uani 0.500000 . . P 1
Hg H 0.436(3) 0.266(7) 0.466(4) 0.162(10) Uiso 0.500000 GR . P 1
Hh H 0.360(2) 0.249(8) 0.372(3) 0.162(10) Uiso 0.500000 GR . P 1
Hi H 0.404(5) 0.143(2) 0.431(6) 0.162(10) Uiso 0.500000 GR . P 1
O5A O 0.0576(4) 0.4682(5) 0.8895(4) 0.072(3) Uani 0.459(8) D . P 2
Hj H 0.073(8) 0.5062(19) 0.9343(5) 0.108(4) Uiso 0.459(8) GR . P 2
C7A C 0.0203(10) 0.5357(11) 0.8201(9) 0.074(4) Uani 0.459(8) D . P 2
Hk H -0.031(3) 0.499(3) 0.777(2) 0.111(6) Uiso 0.459(8) GR . P 2
Hl H 0.003(5) 0.606(3) 0.8373(13) 0.111(6) Uiso 0.459(8) GR . P 2
Hm H 0.062(2) 0.551(5) 0.796(3) 0.111(6) Uiso 0.459(8) GR . P 2

loop_
_atom_site_aniso_label
_atom_site_aniso_U_11
_atom_site_aniso_U_22
_atom_site_aniso_U_33
_atom_site_aniso_U_12
_atom_site_aniso_U_13
_atom_site_aniso_U_23
Ga1 0.02527(15) 0.02862(16) 0.0523(2) 0.00301(12) 0.01130(13) -0.01082(13)
F1 0.0355(9) 0.0419(10) 0.0509(11) 0.0066(7) 0.0150(8) -0.0055(8)
F2 0.0408(9) 0.0307(8) 0.0507(10) 0.0097(7) 0.0175(8) -0.0038(7)
F3 0.0255(8) 0.0465(10) 0.0572(11) -0.0023(7) 0.0123(8) -0.0144(8)
O1 0.0360(11) 0.0293(11) 0.0707(16) 0.0027(8) -0.0006(10) -0.0076(10)
O3 0.0303(10) 0.0338(11) 0.0771(16) 0.0021(8) 0.0136(11) -0.0054(10)
N1 0.0301(12) 0.0241(11) 0.0585(16) 0.0032(9) 0.0095(11) -0.0112(10)
N2 0.0278(11) 0.0371(13) 0.0703(19) -0.0075(10) 0.0193(12) -0.0256(12)
N3 0.0273(11) 0.0252(11) 0.0624(17) 0.0022(9) 0.0092(11) -0.0144(11)
N4 0.0286(11) 0.0308(12) 0.0590(16) 0.0051(9) 0.0152(11) -0.0040(11)
N6 0.0306(13) 0.116(3) 0.0509(15) 0.0045(14) 0.0181(11) 0.0120(14)
C1 0.0304(14) 0.0334(16) 0.073(2) -0.0049(11) 0.0190(14) -0.0211(14)
C2 0.0307(15) 0.0396(17) 0.090(3) -0.0097(12) 0.0274(16) -0.0311(17)
C3 0.0293(14) 0.0316(15) 0.089(3) -0.0075(11) 0.0251(16) -0.0278(15)
C4 0.0253(13) 0.0257(14) 0.082(2) 0.0003(10) 0.0169(14) -0.0191(14)
C5 0.0379(15) 0.0247(13) 0.0567(19) 0.0012(11) 0.0003(14) -0.0110(12)
C6 0.0329(14) 0.0242(13) 0.066(2) 0.0019(11) 0.0037(14) -0.0110(13)
C7 0.0347(14) 0.0239(13) 0.0543(19) 0.0010(10) 0.0120(13) -0.0109(12)
C8 0.0378(15) 0.0267(13) 0.0509(18) 0.0031(11) 0.0114(13) -0.0131(12)
C9 0.0315(14) 0.0354(15) 0.0511(18) 0.0038(11) 0.0200(13) -0.0059(13)
C10 0.0293(13) 0.0349(14) 0.0523(18) -0.0001(11) 0.0130(12) -0.0088(13)
C11 0.0398(16) 0.0382(16) 0.0534(19) 0.0008(12) 0.0192(14) -0.0051(13)
C12 0.0379(16) 0.056(2) 0.056(2) -0.0042(14) 0.0287(15) -0.0045(15)
C13 0.0301(15) 0.087(3) 0.082(3) 0.0108(17) 0.0301(17) 0.025(2)
C14 0.0338(16) 0.067(2) 0.082(3) 0.0170(15) 0.0290(17) 0.027(2)
C15 0.0382(16) 0.054(2) 0.067(2) -0.0141(14) 0.0267(16) -0.0289(17)
C16 0.064(2) 0.0409(18) 0.089(3) -0.0197(16) 0.0535(19) -0.0215(16)
C23 0.0272(13) 0.0399(16) 0.058(2) 0.0042(11) 0.0113(13) -0.0148(14)
C24 0.0291(13) 0.0500(18) 0.0483(18) 0.0014(12) 0.0115(13) -0.0210(14)
O2 0.033(2) 0.039(2) 0.041(2) -0.0050(18) 0.0111(18) -0.0049(18)
N5 0.031(2) 0.048(3) 0.056(3) 0.002(2) 0.0146(19) -0.005(2)
C17 0.040(3) 0.040(3) 0.051(3) -0.002(2) 0.017(2) -0.001(2)
C18 0.039(3) 0.058(4) 0.050(4) -0.004(3) 0.008(3) 0.007(3)
C19 0.056(4) 0.070(5) 0.037(4) -0.019(4) 0.012(3) -0.002(3)
C20 0.063(5) 0.070(5) 0.043(4) -0.010(4) 0.024(3) -0.002(3)
C21 0.051(4) 0.078(5) 0.048(4) -0.000(4) 0.018(3) 0.003(4)
C22 0.039(3) 0.066(5) 0.044(4) -0.003(3) 0.006(3) -0.000(3)
C25 0.049(4) 0.041(4) 0.035(3) -0.004(3) 0.024(3) -0.002(3)
C26 0.092(7) 0.107(8) 0.076(7) 0.040(6) 0.057(6) 0.051(6)
C27 0.098(7) 0.066(6) 0.075(6) 0.013(5) 0.062(6) 0.024(5)
C28 0.082(5) 0.058(5) 0.065(5) 0.009(4) 0.046(4) 0.029(4)
C29 0.041(3) 0.042(3) 0.044(3) -0.000(3) 0.014(3) 0.013(3)
C30 0.030(3) 0.036(3) 0.035(3) -0.002(2) 0.011(2) 0.008(2)
O4 0.048(2) 0.041(2) 0.048(3) -0.0149(19) 0.027(2) -0.0077(19)
N7 0.032(2) 0.034(2) 0.044(3) -0.0051(18) 0.021(2) -0.007(2)
C31 0.026(2) 0.037(3) 0.052(4) -0.007(2) 0.016(2) -0.016(3)
C32 0.044(3) 0.050(4) 0.055(4) -0.018(3) 0.025(3) -0.014(3)
C33 0.038(2) 0.056(3) 0.049(3) -0.005(2) 0.023(2) -0.016(2)
C34 0.050(6) 0.118(10) 0.081(9) -0.000(5) 0.027(5) -0.055(8)
C35 0.043(3) 0.055(4) 0.049(4) 0.007(3) 0.017(3) -0.014(3)
C36 0.038(2) 0.056(3) 0.049(3) -0.005(2) 0.023(2) -0.016(2)
C37 0.0365(17) 0.047(3) 0.0417(18) -0.0028(14) 0.0196(11) -0.0160(14)
C38 0.0374(18) 0.088(5) 0.054(2) -0.0005(14) 0.0204(11) 0.0080(18)
C39 0.047(2) 0.085(5) 0.055(2) -0.0007(17) 0.0249(13) 0.0075(18)
C40 0.046(2) 0.063(4) 0.052(3) -0.0023(19) 0.0252(14) -0.0030(18)
C42 0.0357(18) 0.078(5) 0.052(3) -0.0013(14) 0.0208(12) 0.0013(19)
C43 0.045(2) 0.105(6) 0.063(3) -0.0000(17) 0.0265(13) 0.017(2)
O5 0.029(3) 0.064(4) 0.200(8) 0.002(2) -0.002(4) 0.030(4)
C41 0.049(5) 0.071(6) 0.087(8) 0.002(4) 0.018(4) 0.028(5)
O5B 0.038(2) 0.042(3) 0.056(3) -0.0002(18) 0.022(2) -0.002(2)
O6 0.077(4) 0.074(4) 0.120(6) -0.003(3) 0.048(4) 0.000(4)
C44 0.069(10) 0.162(18) 0.114(14) 0.035(11) 0.059(11) 0.068(12)
O5A 0.043(3) 0.071(4) 0.090(5) 0.008(3) 0.018(3) 0.022(3)
C7A 0.089(10) 0.071(6) 0.079(8) 0.024(7) 0.051(7) 0.016(6)

loop_
_atom_type_symbol
_atom_type_scat_dispersion_real
_atom_type_scat_dispersion_imag
_atom_type_scat_Cromer_Mann_a1
_atom_type_scat_Cromer_Mann_a2
_atom_type_scat_Cromer_Mann_a3
_atom_type_scat_Cromer_Mann_a4
_atom_type_scat_Cromer_Mann_b1
_atom_type_scat_Cromer_Mann_b2
_atom_type_scat_Cromer_Mann_b3
_atom_type_scat_Cromer_Mann_b4
_atom_type_scat_Cromer_Mann_c
_atom_type_scat_source
_atom_type_scat_dispersion_source
C 0.00347 0.00161 2.31000 1.02000 1.58860 0.86500 20.84390 10.20750 0.56870 51.65120 0.21560 'International Tables Volume C Table 6.1.1.4 (pp. 500-502)' 'Henke, Gullikson and Davis, At. Data and Nucl. Data Tables, 1993, 54, 2'
F 0.01794 0.01033 3.53920 2.64120 1.51700 1.02430 10.28250 4.29440 0.26150 26.14760 0.27760 'International Tables Volume C Table 6.1.1.4 (pp. 500-502)' 'Henke, Gullikson and Davis, At. Data and Nucl. Data Tables, 1993, 54, 2'
Ga 0.25329 1.65181 15.23540 6.70060 4.35910 2.96230 3.06690 0.24120 10.78050 61.41350 1.71890 'International Tables Volume C Table 6.1.1.4 (pp. 500-502)' 'Henke, Gullikson and Davis, At. Data and Nucl. Data Tables, 1993, 54, 2'
H 0.00000 0.00000 0.49300 0.32291 0.14019 0.04081 10.51090 26.12570 3.14236 57.79970 0.00304 'International Tables Volume C Table 6.1.1.4 (pp. 500-502)' 'Henke, Gullikson and Davis, At. Data and Nucl. Data Tables, 1993, 54, 2'
N 0.00653 0.00323 12.21260 3.13220 2.01250 1.16630 0.00570 9.89330 28.99750 0.58260 -11.52900 'International Tables Volume C Table 6.1.1.4 (pp. 500-502)' 'Henke, Gullikson and Davis, At. Data and Nucl. Data Tables, 1993, 54, 2'
O 0.01158 0.00611 3.04850 2.28680 1.54630 0.86700 13.27710 5.70110 0.32390 32.90890 0.25080 'International Tables Volume C Table 6.1.1.4 (pp. 500-502)' 'Henke, Gullikson and Davis, At. Data and Nucl. Data Tables, 1993, 54, 2'

loop_
_geom_angle_atom_site_label_1
_geom_angle_atom_site_label_2
_geom_angle_atom_site_label_3
_geom_angle
_geom_angle_site_symmetry_1
_geom_angle_site_symmetry_3
_geom_angle_publ_flag
F2 Ga1 F1 96.23(8) . . ?
F3 Ga1 F1 96.31(8) . . ?
F3 Ga1 F2 96.23(8) . . ?
N1 Ga1 F1 89.13(9) . . ?
N1 Ga1 F2 91.39(9) . . ?
N1 Ga1 F3 170.08(8) . . ?
N2 Ga1 F1 90.85(10) . . ?
N2 Ga1 F2 170.78(9) . . ?
N2 Ga1 F3 88.83(8) . . ?
N2 Ga1 N1 82.80(9) . . ?
N3 Ga1 F1 169.36(8) . . ?
N3 Ga1 F2 90.30(9) . . ?
N3 Ga1 F3 91.30(8) . . ?
N3 Ga1 N1 82.30(9) . . ?
N3 Ga1 N2 81.86(11) . . ?
C1 N1 Ga1 102.36(17) . . ?
C6 N1 Ga1 109.49(18) . . ?
C6 N1 C1 113.0(2) . . ?
C7 N1 Ga1 109.08(17) . . ?
C7 N1 C1 110.5(2) . . ?
C7 N1 C6 112.0(2) . . ?
C2 N2 Ga1 108.60(17) . . ?
C3 N2 Ga1 103.49(19) . . ?
C3 N2 C2 112.2(2) . . ?
C15 N2 Ga1 108.92(18) . . ?
C15 N2 C2 111.8(3) . . ?
C15 N2 C3 111.4(2) . . ?
C4 N3 Ga1 109.9(2) . . ?
C5 N3 Ga1 102.82(17) . . ?
C5 N3 C4 112.9(2) . . ?
C23 N3 Ga1 107.99(17) . . ?
C23 N3 C4 111.2(2) . . ?
C23 N3 C5 111.7(3) . . ?
C9 N4 C8 128.5(2) . . ?
H4 N4 C8 118(2) . . ?
H4 N4 C9 114(2) . . ?
H6 N6 C24 111(3) . . ?
C25 N6 C24 125.6(4) . . ?
C25 N6 H6 123(3) . . ?
C37 N6 C24 127.1(4) . . ?
C37 N6 H6 116(3) . . ?
C37 N6 C25 27.6(3) . . ?
H1a C1 N1 109.33(16) . . ?
H1b C1 N1 109.33(14) . . ?
H1b C1 H1a 108.0 . . ?
C2 C1 N1 111.5(3) . . ?
C2 C1 H1a 109.3(2) . . ?
C2 C1 H1b 109.33(15) . . ?
C1 C2 N2 110.9(2) . . ?
H2a C2 N2 109.45(19) . . ?
H2a C2 C1 109.4(2) . . ?
H2b C2 N2 109.45(19) . . ?
H2b C2 C1 109.4(2) . . ?
H2b C2 H2a 108.0 . . ?
H3a C3 N2 109.27(15) . . ?
H3b C3 N2 109.27(15) . . ?
H3b C3 H3a 107.9 . . ?
C4 C3 N2 111.7(2) . . ?
C4 C3 H3a 109.27(15) . . ?
C4 C3 H3b 109.27(16) . . ?
C3 C4 N3 110.9(2) . . ?
H4a C4 N3 109.46(17) . . ?
H4a C4 C3 109.46(16) . . ?
H4b C4 N3 109.46(13) . . ?
H4b C4 C3 109.46(15) . . ?
H4b C4 H4a 108.0 . . ?
H5a C5 N3 109.39(15) . . ?
H5b C5 N3 109.39(16) . . ?
H5b C5 H5a 108.0 . . ?
C6 C5 N3 111.2(3) . . ?
C6 C5 H5a 109.39(16) . . ?
C6 C5 H5b 109.39(16) . . ?
C5 C6 N1 111.3(2) . . ?
H6a C6 N1 109.38(17) . . ?
H6a C6 C5 109.38(16) . . ?
H6b C6 N1 109.38(14) . . ?
H6b C6 C5 109.38(17) . . ?
H6b C6 H6a 108.0 . . ?
H7a C7 N1 109.10(16) . . ?
H7b C7 N1 109.10(18) . . ?
H7b C7 H7a 107.8 . . ?
C8 C7 N1 112.5(2) . . ?
C8 C7 H7a 109.10(17) . . ?
C8 C7 H7b 109.10(17) . . ?
N4 C8 O1 124.8(3) . . ?
C7 C8 O1 122.2(3) . . ?
C7 C8 N4 113.0(2) . . ?
C10 C9 N4 116.5(2) . . ?
C14 C9 N4 123.9(3) . . ?
C14 C9 C10 119.5(3) . . ?
H10 C10 C9 119.91(17) . . ?
C11 C10 C9 120.2(3) . . ?
C11 C10 H10 119.91(18) . . ?
H11 C11 C10 119.77(18) . . ?
C12 C11 C10 120.5(3) . . ?
C12 C11 H11 119.8(2) . . ?
H12 C12 C11 120.4(2) . . ?
C13 C12 C11 119.2(3) . . ?
C13 C12 H12 120.38(19) . . ?
H13 C13 C12 119.22(19) . . ?
C14 C13 C12 121.6(3) . . ?
C14 C13 H13 119.2(2) . . ?
C13 C14 C9 119.1(3) . . ?
H14 C14 C9 120.5(2) . . ?
H14 C14 C13 120.5(2) . . ?
H15a C15 N2 108.62(16) . . ?
H15b C15 N2 108.62(17) . . ?
H15b C15 H15a 107.6 . . ?
C16 C15 N2 114.6(3) . . ?
C16 C15 H15a 108.62(18) . . ?
C16 C15 H15b 108.6(2) . . ?
O2 C16 C15 132.4(5) . . ?
N5 C16 C15 108.1(4) . . ?
N5 C16 O2 119.5(4) . . ?
O4 C16 C15 116.7(3) . . ?
O4 C16 O2 60.2(4) . . ?
O4 C16 N5 96.1(4) . . ?
N7 C16 C15 120.1(3) . . ?
N7 C16 O2 63.1(4) . . ?
N7 C16 N5 89.7(4) . . ?
N7 C16 O4 117.5(4) . . ?
H23a C23 N3 108.36(14) . . ?
H23b C23 N3 108.36(16) . . ?
H23b C23 H23a 107.4 . . ?
C24 C23 N3 115.7(2) . . ?
C24 C23 H23a 108.36(16) . . ?
C24 C23 H23b 108.36(16) . . ?
N6 C24 O3 124.0(3) . . ?
C23 C24 O3 124.3(3) . . ?
C23 C24 N6 111.7(3) . . ?
H5 N5 C16 117.6(2) . . ?
C17 N5 C16 124.7(4) . . ?
C17 N5 H5 117.6(3) . . ?
C18 C17 N5 118.5(6) . . ?
C22 C17 N5 122.0(6) . . ?
C22 C17 C18 119.5(7) . . ?
H18 C18 C17 120.0(4) . . ?
C19 C18 C17 120.0(7) . . ?
C19 C18 H18 120.0(4) . . ?
H29 H18 C18 110.7(5) 2_556 . ?
H19 C19 C18 119.6(4) . . ?
C20 C19 C18 120.8(7) . . ?
C20 C19 H19 119.6(5) . . ?
H20 C20 C19 120.2(5) . . ?
C21 C20 C19 119.6(7) . . ?
C21 C20 H20 120.2(5) . . ?
H21 C21 C20 119.7(5) . . ?
C22 C21 C20 120.6(7) . . ?
C22 C21 H21 119.7(4) . . ?
C21 C22 C17 119.4(6) . . ?
H22 C22 C17 120.3(4) . . ?
H22 C22 C21 120.3(4) . . ?
C26 C25 N6 116.7(6) . . ?
C30 C25 N6 125.7(5) . . ?
C30 C25 C26 117.2(7) . . ?
H26 C26 C25 119.6(5) . . ?
C27 C26 C25 120.7(9) . . ?
C27 C26 H26 119.6(6) . . ?
H27 C27 C26 120.0(6) . . ?
C28 C27 C26 119.9(9) . . ?
C28 C27 H27 120.0(5) . . ?
H28 C28 C27 119.8(5) . . ?
C29 C28 C27 120.3(7) . . ?
C29 C28 H28 119.8(4) . . ?
H29 C29 C28 119.4(4) . . ?
C30 C29 C28 121.1(6) . . ?
C30 C29 H29 119.4(4) . . ?
C29 H29 H18 126.0(5) . 2_546 ?
C29 C30 C25 120.2(6) . . ?
H30 C30 C25 119.9(3) . . ?
H30 C30 C29 119.9(4) . . ?
C31 N7 C16 123.8(5) . . ?
H7 N7 C16 112(4) . . ?
H7 N7 C31 124(4) . . ?
C32 C31 N7 121.6(6) . . ?
C36 C31 N7 119.5(6) . . ?
C36 C31 C32 118.9(6) . . ?
H32 C32 C31 120.1(4) . . ?
C33 C32 C31 119.9(7) . . ?
C33 C32 H32 120.1(4) . . ?
H33 C33 C32 121.2(4) . . ?
C34 C33 C32 117.6(9) . . ?
C34 C33 H33 121.2(8) . . ?
H34 C34 C33 119.5(8) . . ?
C35 C34 C33 121.1(11) . . ?
C35 C34 H34 119.5(9) . . ?
H35 C35 C34 119.5(9) . . ?
C36 C35 C34 121.0(10) . . ?
C36 C35 H35 119.5(5) . . ?
C35 C36 C31 121.5(7) . . ?
H36 C36 C31 119.2(4) . . ?
H36 C36 C35 119.2(5) . . ?
C38 C37 N6 123.2(6) . . ?
C42 C37 N6 115.8(6) . . ?
C42 C37 C38 119.4(7) . . ?
H38 C38 C37 119.9(4) . . ?
C39 C38 C37 120.1(7) . . ?
C39 C38 H38 119.9(4) . . ?
H39 C39 C38 120.6(4) . . ?
C40 C39 C38 118.9(7) . . ?
C40 C39 H39 120.6(5) . . ?
H40 C40 C39 119.5(5) . . ?
C43 C40 C39 120.9(8) . . ?
C43 C40 H40 119.5(5) . . ?
H42 C42 C37 120.2(5) . . ?
C43 C42 C37 119.6(8) . . ?
C43 C42 H42 120.2(5) . . ?
C42 C43 C40 120.3(8) . . ?
H43 C43 C40 119.8(5) . . ?
H43 C43 C42 119.8(5) . . ?
C41 O5 H 109.5 . . ?
Ha C41 O5 109.5 . . ?
Hb C41 O5 109.5 . . ?
Hb C41 Ha 109.5 . . ?
Hc C41 O5 109.5 . . ?
Hc C41 Ha 109.5 . . ?
Hc C41 Hb 109.5 . . ?
He O5B Hd 104.5 . . ?
C44 O6 Hf 109.5 . . ?
Hg C44 O6 109.5 . . ?
Hh C44 O6 109.5 . . ?
Hh C44 Hg 109.5 . . ?
Hi C44 O6 109.5 . . ?
Hi C44 Hg 109.5 . . ?
Hi C44 Hh 109.5 . . ?
C7A O5A Hj 109.5 . . ?
Hk C7A O5A 109.5 . . ?
Hl C7A O5A 109.5 . . ?
Hl C7A Hk 109.5 . . ?
Hm C7A O5A 109.5 . . ?
Hm C7A Hk 109.5 . . ?
Hm C7A Hl 109.5 . . ?

loop_
_geom_bond_atom_site_label_1
_geom_bond_atom_site_label_2
_geom_bond_distance
_geom_bond_site_symmetry_2
_geom_bond_publ_flag
Ga1 F1 1.8287(18) . ?
Ga1 F2 1.8487(17) . ?
Ga1 F3 1.8493(16) . ?
Ga1 N1 2.157(2) . ?
Ga1 N2 2.162(2) . ?
Ga1 N3 2.165(3) . ?
O1 C8 1.226(3) . ?
O3 C24 1.220(3) . ?
N1 C1 1.484(4) . ?
N1 C6 1.494(4) . ?
N1 C7 1.488(3) . ?
N2 C2 1.504(4) . ?
N2 C3 1.493(4) . ?
N2 C15 1.494(5) . ?
N3 C4 1.500(3) . ?
N3 C5 1.492(4) . ?
N3 C23 1.479(4) . ?
N4 C8 1.349(4) . ?
N4 C9 1.418(4) . ?
N4 H4 0.964(17) . ?
N6 C24 1.343(4) . ?
N6 H6 0.960(18) . ?
N6 C25 1.621(7) . ?
N6 C37 1.241(8) . ?
C1 H1a 0.9900 . ?
C1 H1b 0.9900 . ?
C1 C2 1.523(4) . ?
C2 H2a 0.9900 . ?
C2 H2b 0.9900 . ?
C3 H3a 0.9900 . ?
C3 H3b 0.9900 . ?
C3 C4 1.510(5) . ?
C4 H4a 0.9900 . ?
C4 H4b 0.9900 . ?
C5 H5a 0.9900 . ?
C5 H5b 0.9900 . ?
C5 C6 1.521(5) . ?
C6 H6a 0.9900 . ?
C6 H6b 0.9900 . ?
C7 H7a 0.9900 . ?
C7 H7b 0.9900 . ?
C7 C8 1.534(4) . ?
C9 C10 1.392(4) . ?
C9 C14 1.390(4) . ?
C10 H10 0.9500 . ?
C10 C11 1.383(4) . ?
C11 H11 0.9500 . ?
C11 C12 1.381(4) . ?
C12 H12 0.9500 . ?
C12 C13 1.371(5) . ?
C13 H13 0.9500 . ?
C13 C14 1.389(5) . ?
C14 H14 0.9500 . ?
C15 H15a 0.9900 . ?
C15 H15b 0.9900 . ?
C15 C16 1.518(5) . ?
C16 O2 1.031(5) . ?
C16 N5 1.574(7) . ?
C16 O4 1.244(5) . ?
C16 N7 1.412(6) . ?
C23 H23a 0.9900 . ?
C23 H23b 0.9900 . ?
C23 C24 1.518(5) . ?
N5 H5 0.8800 . ?
N5 C17 1.425(9) . ?
C17 C18 1.395(9) . ?
C17 C22 1.377(9) . ?
C18 H18 0.9500 . ?
C18 C19 1.386(11) . ?
H18 H29 1.048(9) 2_556 ?
C19 H19 0.9500 . ?
C19 C20 1.361(11) . ?
C20 H20 0.9500 . ?
C20 C21 1.378(10) . ?
C21 H21 0.9500 . ?
C21 C22 1.405(11) . ?
C22 H22 0.9500 . ?
C25 C26 1.407(12) . ?
C25 C30 1.379(9) . ?
C26 H26 0.9500 . ?
C26 C27 1.395(12) . ?
C27 H27 0.9500 . ?
C27 C28 1.337(13) . ?
C28 H28 0.9500 . ?
C28 C29 1.357(10) . ?
C29 H29 0.9500 . ?
C29 C30 1.392(8) . ?
C30 H30 0.9500 . ?
N7 C31 1.417(7) . ?
N7 H7 0.902(19) . ?
C31 C32 1.392(10) . ?
C31 C36 1.389(10) . ?
C32 H32 0.9500 . ?
C32 C33 1.395(9) . ?
C33 H33 0.9500 . ?
C33 C34 1.46(2) . ?
C34 H34 0.9500 . ?
C34 C35 1.30(2) . ?
C35 H35 0.9500 . ?
C35 C36 1.370(10) . ?
C36 H36 0.9500 . ?
C37 C38 1.345(9) . ?
C37 C42 1.411(10) . ?
C38 H38 0.9500 . ?
C38 C39 1.388(11) . ?
C39 H39 0.9500 . ?
C39 C40 1.393(9) . ?
C40 H40 0.9500 . ?
C40 C43 1.332(11) . ?
C42 H42 0.9500 . ?
C42 C43 1.364(12) . ?
C43 H43 0.9500 . ?
O5 H 0.8400 . ?
O5 C41 1.389(10) . ?
C41 Ha 0.9800 . ?
C41 Hb 0.9800 . ?
C41 Hc 0.9800 . ?
O5B Hd 0.8700 . ?
O5B He 0.8699 . ?
O6 Hf 0.8400 . ?
O6 C44 1.350(18) . ?
C44 Hg 0.9800 . ?
C44 Hh 0.9800 . ?
C44 Hi 0.9800 . ?
O5A Hj 0.8400 . ?
O5A C7A 1.360(14) . ?
C7A Hk 0.9800 . ?
C7A Hl 0.9800 . ?
C7A Hm 0.9800 . ?

loop_
_geom_torsion_atom_site_label_1
_geom_torsion_atom_site_label_2
_geom_torsion_atom_site_label_3
_geom_torsion_atom_site_label_4
_geom_torsion
_geom_torsion_site_symmetry_1
_geom_torsion_site_symmetry_2
_geom_torsion_site_symmetry_3
_geom_torsion_site_symmetry_4
_geom_torsion_publ_flag
Ga1 N1 C1 C2 -51.70(19) . . . . ?
Ga1 N1 C6 C5 -19.22(18) . . . . ?
Ga1 N1 C7 C8 -162.3(2) . . . . ?
Ga1 N2 C2 C1 -19.5(2) . . . . ?
Ga1 N2 C3 C4 -50.14(17) . . . . ?
Ga1 N2 C15 C16 179.15(19) . . . . ?
Ga1 N3 C4 C3 -19.11(18) . . . . ?
Ga1 N3 C5 C6 -50.68(17) . . . . ?
Ga1 N3 C23 C24 -174.65(17) . . . . ?
O1 C8 N4 C9 7.0(4) . . . . ?
O1 C8 C7 N1 -40.5(3) . . . . ?
O3 C24 N6 C25 -12.5(5) . . . . ?
O3 C24 N6 C37 21.9(5) . . . . ?
O3 C24 C23 N3 0.4(3) . . . . ?
N1 C1 C2 N2 49.9(3) . . . . ?
N1 C6 C5 N3 48.8(3) . . . . ?
N1 C7 C8 N4 139.4(3) . . . . ?
N2 C3 C4 N3 47.9(2) . . . . ?
N2 C15 C16 O2 -6.1(5) . . . . ?
N2 C15 C16 N5 174.1(3) . . . . ?
N2 C15 C16 O4 -79.1(4) . . . . ?
N2 C15 C16 N7 73.5(4) . . . . ?
N3 C23 C24 N6 -179.8(3) . . . . ?
N4 C9 C10 C11 -178.0(3) . . . . ?
N4 C9 C14 C13 177.6(4) . . . . ?
N6 C25 C26 C27 -179.2(8) . . . . ?
N6 C25 C30 C29 173.5(6) . . . . ?
N6 C37 C38 C39 -172.6(8) . . . . ?
N6 C37 C42 C43 174.5(8) . . . . ?
C9 C10 C11 C12 0.1(4) . . . . ?
C9 C14 C13 C12 0.3(5) . . . . ?
C10 C11 C12 C13 0.4(4) . . . . ?
C11 C12 C13 C14 -0.6(4) . . . . ?
C15 C16 N5 C17 174.4(4) . . . . ?
C15 C16 N7 C31 179.4(4) . . . . ?
C16 N5 C17 C18 161.6(6) . . . . ?
C16 N5 C17 C22 -21.4(7) . . . . ?
C16 N7 C31 C32 -21.8(6) . . . . ?
C16 N7 C31 C36 161.4(6) . . . . ?
N5 C17 C18 C19 178.5(6) . . . . ?
N5 C17 C22 C21 -177.6(7) . . . . ?
C17 C18 C19 C20 -0.1(8) . . . . ?
C17 C22 C21 C20 -1.4(9) . . . . ?
C18 C19 C20 C21 -1.8(9) . . . . ?
C19 C20 C21 C22 2.6(9) . . . . ?
C25 C26 C27 C28 9.2(14) . . . . ?
C25 C30 C29 C28 0.9(8) . . . . ?
C26 C27 C28 C29 -7.1(13) . . . . ?
C27 C28 C29 C30 2.2(11) . . . . ?
N7 C31 C32 C33 -174.7(5) . . . . ?
N7 C31 C36 C35 174.1(6) . . . . ?
C31 C32 C33 C34 -0.7(10) . . . . ?
C31 C36 C35 C34 2.0(12) . . . . ?
C32 C33 C34 C35 -0.2(7) . . . . ?
C33 C34 C35 C36 -0.5(18) . . . . ?
C37 C38 C39 C40 0.1(10) . . . . ?
C37 C42 C43 C40 -1.5(11) . . . . ?
C38 C39 C40 C43 6.5(11) . . . . ?
C39 C40 C43 C42 -5.7(10) . . . . ?

loop_
_restr_distance_atom_site_label_1
_restr_distance_atom_site_label_2
_restr_distance_site_symmetry_2
_restr_distance_target
_restr_distance_target_weight_param
_restr_distance_diff
N4 H4 1 1.0000 0.0200 0.0364
N6 H6 1 1.0000 0.0200 0.0397
N7 H7 1 0.9000 0.0200 -0.0024

loop_
_restr_equal_distance_atom_site_label_1
_restr_equal_distance_atom_site_label_2
_restr_equal_distance_site_symmetry_2
_restr_equal_distance_class_id
C37 C38 1 2
C39 C40 1 2
C43 C42 1 2
O5 C41 1 1
O5A C7A 1 1

loop_
_restr_equal_distance_class_class_id
_restr_equal_distance_class_target_weight_param
_restr_equal_distance_class_average
_restr_equal_distance_class_esd
_restr_equal_distance_class_diff_max
1 0.0200 1.3748 0.0146 0.0146
2 0.0200 1.3676 0.0197 0.0257

loop_
_restr_U_similar_atom_site_label_1
_restr_U_similar_atom_site_label_2
_restr_U_similar_weight_param
O5 H 0.0800
O5 C41 0.0400
C41 Ha 0.0800
C41 Hb 0.0800
C41 Hc 0.0800

loop_
_restr_rigu_atom_site_label_1
_restr_rigu_atom_site_label_2
_restr_rigu_target_weight_param
_restr_rigu_u13_diff
_restr_rigu_u23_diff
_restr_rigu_u33_diff
N6 C37 0.001000 0.000698 -0.003127 0.000569
N6 C38 0.001000 0.003815 -0.009096 -0.000738
N6 C42 0.001000 0.009765 -0.005422 0.001652
C16 N5 0.004000 -0.024892 0.000173 0.046353
C16 C17 0.004000 -0.032866 0.000607 0.024036
N5 C17 0.004000 -0.006522 -0.000247 0.001792
C37 C38 0.001000 -0.002598 -0.000527 0.000502
C37 C39 0.001000 -0.002487 -0.004028 -0.000150
C37 C42 0.001000 -0.001959 0.000953 0.001151
C37 C43 0.001000 0.001333 0.002882 -0.000651
C38 C39 0.001000 0.000400 -0.000382 0.000392
C38 C40 0.001000 0.002836 0.001712 -0.000975
C38 C42 0.001000 -0.000280 0.001606 0.001637
C39 C40 0.001000 -0.000325 0.000471 0.001602
C39 C43 0.001000 -0.000504 0.002236 0.001879
C40 C42 0.001000 -0.001138 0.005533 0.001033
C40 C43 0.001000 -0.002179 0.000726 -0.000203
C42 C43 0.001000 0.000647 -0.001492 0.000506
